data_7221073
loop_
_publ_author_name
'Peitola, K.'
'Karppinen, M.'
'Niinisto, L.'
'Tellgren, R.'
'Rundloef, H.'
'Yamauchi, H.'

_publ_section_title
;
 Structural changes related to changes in oxygen stoichiometry in the
 Ba1-y Cu O2+d (C O2)x system as determined by powder X-ray and neutron
 diffraction
;
_journal_name_full 'Journal of Materials Chemistry'
_journal_page_first 2599
_journal_page_last 2603
_journal_volume 9
_journal_year 1999
_chemical_formula_sum 'C0.1282 Ba Cu1.0623 O2.2364'
_chemical_name_systematic '(Ba Cu1.0623 O1.98) (C O2)0.1282'
_space_group_IT_number 229
_symmetry_space_group_name_Hall '-I 4 2 3'
_symmetry_space_group_name_H-M 'I m -3 m'
_cell_angle_alpha 90
_cell_angle_beta 90
_cell_angle_gamma 90
_cell_formula_units_Z 88
_cell_length_a 18.2334
_cell_length_b 18.2334
_cell_length_c 18.2334
_cell_volume 6061.819
_citation_journal_id_ASTM JMACEP
_cod_data_source_file Peitola_JMACEP_1999_132.cif
_cod_data_source_block C0.1282Ba1Cu1.0623O2.2364
_cod_original_formula_sum 'C0.1282 Ba1 Cu1.0623 O2.2364'
_cod_database_code 7221073

loop_
_symmetry_equiv_pos_as_xyz
x,y,z
-y,x,z
-x,-y,z
y,-x,z
x,-y,-z
y,x,-z
-x,y,-z
-y,-x,-z
z,x,y
-x,z,y
-z,-x,y
x,-z,y
z,-x,-y
x,z,-y
-z,x,-y
-x,-z,-y
y,z,x
y,-z,-x
z,y,-x
-y,z,-x
-z,-y,-x
-y,-z,x
z,-y,x
-z,y,x
-x,-y,-z
y,-x,-z
x,y,-z
-y,x,-z
-x,y,z
-y,-x,z
x,-y,z
y,x,z
-z,-x,-y
x,-z,-y
z,x,-y
-x,z,-y
-z,x,y
-x,-z,y
z,-x,y
x,z,y
-y,-z,-x
-y,z,x
-z,-y,x
y,-z,x
z,y,x
y,z,-x
-z,y,-x
z,-y,-x
x+1/2,y+1/2,z+1/2
-y+1/2,x+1/2,z+1/2
-x+1/2,-y+1/2,z+1/2
y+1/2,-x+1/2,z+1/2
x+1/2,-y+1/2,-z+1/2
y+1/2,x+1/2,-z+1/2
-x+1/2,y+1/2,-z+1/2
-y+1/2,-x+1/2,-z+1/2
z+1/2,x+1/2,y+1/2
-x+1/2,z+1/2,y+1/2
-z+1/2,-x+1/2,y+1/2
x+1/2,-z+1/2,y+1/2
z+1/2,-x+1/2,-y+1/2
x+1/2,z+1/2,-y+1/2
-z+1/2,x+1/2,-y+1/2
-x+1/2,-z+1/2,-y+1/2
y+1/2,z+1/2,x+1/2
y+1/2,-z+1/2,-x+1/2
z+1/2,y+1/2,-x+1/2
-y+1/2,z+1/2,-x+1/2
-z+1/2,-y+1/2,-x+1/2
-y+1/2,-z+1/2,x+1/2
z+1/2,-y+1/2,x+1/2
-z+1/2,y+1/2,x+1/2
-x+1/2,-y+1/2,-z+1/2
y+1/2,-x+1/2,-z+1/2
x+1/2,y+1/2,-z+1/2
-y+1/2,x+1/2,-z+1/2
-x+1/2,y+1/2,z+1/2
-y+1/2,-x+1/2,z+1/2
x+1/2,-y+1/2,z+1/2
y+1/2,x+1/2,z+1/2
-z+1/2,-x+1/2,-y+1/2
x+1/2,-z+1/2,-y+1/2
z+1/2,x+1/2,-y+1/2
-x+1/2,z+1/2,-y+1/2
-z+1/2,x+1/2,y+1/2
-x+1/2,-z+1/2,y+1/2
z+1/2,-x+1/2,y+1/2
x+1/2,z+1/2,y+1/2
-y+1/2,-z+1/2,-x+1/2
-y+1/2,z+1/2,x+1/2
-z+1/2,-y+1/2,x+1/2
y+1/2,-z+1/2,x+1/2
z+1/2,y+1/2,x+1/2
y+1/2,z+1/2,-x+1/2
-z+1/2,y+1/2,-x+1/2
z+1/2,-y+1/2,-x+1/2

loop_
_atom_site_label
_atom_site_type_symbol
_atom_site_fract_x
_atom_site_fract_y
_atom_site_fract_z
_atom_site_occupancy
_atom_site_U_iso_or_equiv
Ba3 Ba+2 0.1784 0.1784 0.1784 1 0.0
Cu2 Cu+2 0.1254 0 0.1254 1 0.0
Ba2 Ba+2 0.3623 0.3623 0 1 0.0
O4 O-2 0 0.6627 0 1 0.0
C1 C+4 0.25 0.5 0 0.94 0.0
O7 O-2 0.4369 0.0631 0.25 0.28 0.0
Cu1 Cu+2 0.1497 0.25 0.6497 1 0.0
Ba1 Ba+2 0 0.149 0.315 1 0.0
Cu3 Cu+2 0.2063 0 0 1 0.0
Cu4 Cu+2 0 0.5624 0 0.79 0.0
O2 O-2 0.6425 0.6425 0.8449 1 0.0
O5 O-2 0.093 0.5 0 0.36 0.0
O1 O-2 0.074 0.1866 0.074 1 0.0
O3 O-2 0.4134 0.2339 0.2339 1 0.0
O6 O-2 0 0.2148 0.444 0.39 0.0
